data_7026174
loop_
_publ_author_name
'Lobana, Tarlok S.'
'Sultana, Razia'
'Hundal, Geeta'
'Butcher, Ray J.'

_publ_section_title
;
 Metal mediated C-S rupture of heterocyclic thioamides: in situ generation
 of 2,2'-thio-di-2-imidazoline, 1,1'-dimethyl-2,2'-di-imidazolylsulfide,
 SO4(2-) and their variable coordination to Cu(II).
;
_journal_issue 34
_journal_name_full 'Dalton transactions (Cambridge, England : 2003)'
_journal_page_first 7870
_journal_page_last 7872
_journal_paper_doi 10.1039/c0dt00252f
_journal_volume 39
_journal_year 2010
_chemical_formula_moiety 'C6 H12 Cu N4 O5 S2'
_chemical_formula_sum 'C6 H12 Cu N4 O5 S2'
_chemical_formula_weight 347.86
_chemical_name_systematic
;
?
;
_space_group_IT_number 14
_symmetry_cell_setting monoclinic
_symmetry_space_group_name_Hall '-P 2yn'
_symmetry_space_group_name_H-M 'P 1 21/n 1'
_atom_sites_solution_hydrogens geom
_atom_sites_solution_primary direct
_atom_sites_solution_secondary difmap
_audit_creation_method SHELXL-97
_cell_angle_alpha 90.0
_cell_angle_beta 98.490(5)
_cell_angle_gamma 90.0
_cell_formula_units_Z 4
_cell_length_a 9.561(5)
_cell_length_b 7.851(5)
_cell_length_c 15.768(5)
_cell_measurement_reflns_used 45
_cell_measurement_temperature 295(2)
_cell_measurement_theta_max 20
_cell_measurement_theta_min 12
_cell_volume 1170.6(10)
_computing_cell_refinement 'Siemens XSCANS'
_computing_data_collection 'Siemens XSCANS'
_computing_data_reduction 'SHELXTL-PC (Sheldrick, 1993)'
_computing_molecular_graphics 'ORTEP,Mercury(Farrugia,1997;Bruno et.al.,2002)'
_computing_publication_material 'WINGX,(Farrugia, 1999)'
_computing_structure_refinement 'SHELXL-97 (Sheldrick, 1997)'
_computing_structure_solution 'SIR-92 (Altamore et. al., 1992)'
_diffrn_ambient_temperature 295(2)
_diffrn_measured_fraction_theta_full 1.000
_diffrn_measured_fraction_theta_max 1.000
_diffrn_measurement_device_type 'Siemens P4 diffractometer'
_diffrn_measurement_method theta-2theta
_diffrn_radiation_monochromator graphite
_diffrn_radiation_source 'fine-focus sealed tube'
_diffrn_radiation_type MoK\a
_diffrn_radiation_wavelength 0.71069
_diffrn_reflns_av_R_equivalents 0.0340
_diffrn_reflns_av_sigmaI/netI 0.0436
_diffrn_reflns_limit_h_max 11
_diffrn_reflns_limit_h_min 0
_diffrn_reflns_limit_k_max 9
_diffrn_reflns_limit_k_min 0
_diffrn_reflns_limit_l_max 18
_diffrn_reflns_limit_l_min -19
_diffrn_reflns_number 2316
_diffrn_reflns_theta_full 25.49
_diffrn_reflns_theta_max 25.49
_diffrn_reflns_theta_min 2.35
_diffrn_standards_interval_count 97
_diffrn_standards_number 3
_exptl_absorpt_coefficient_mu 2.242
_exptl_absorpt_correction_T_max 0.809
_exptl_absorpt_correction_T_min 0.663
_exptl_absorpt_correction_type psi-scan
_exptl_absorpt_process_details 'psi-scans, North et al., 1968'
_exptl_crystal_density_diffrn 1.974
_exptl_crystal_density_method 'not measured'
_exptl_crystal_description prism
_exptl_crystal_F_000 708
_exptl_crystal_size_max 0.20
_exptl_crystal_size_mid 0.10
_exptl_crystal_size_min 0.10
_refine_diff_density_max 0.471
_refine_diff_density_min -0.489
_refine_diff_density_rms 0.103
_refine_ls_extinction_method none
_refine_ls_goodness_of_fit_ref 0.938
_refine_ls_hydrogen_treatment none
_refine_ls_matrix_type full
_refine_ls_number_parameters 211
_refine_ls_number_reflns 2180
_refine_ls_number_restraints 0
_refine_ls_restrained_S_all 0.938
_refine_ls_R_factor_all 0.0429
_refine_ls_R_factor_gt 0.0334
_refine_ls_shift/su_max 0.001
_refine_ls_shift/su_mean 0.000
_refine_ls_structure_factor_coef Fsqd
_refine_ls_weighting_details 'calc w=1/[\s^2^(Fo^2^)+(0.0526P)^2^+0.0000P] where P=(Fo^2^+2Fc^2^)/3'
_refine_ls_weighting_scheme calc
_refine_ls_wR_factor_gt 0.0816
_refine_ls_wR_factor_ref 0.0840
_reflns_number_gt 1720
_reflns_number_total 2180
_reflns_threshold_expression >2sigma(I)
_cod_data_source_file c0dt00252f.txt
_cod_data_source_block '[Cu{?2-N,N-(N2C3H5)2S}(m-O,OSO2)(?1-OH2)]n'
_cod_original_sg_symbol_H-M 'P 21/n'
_cod_database_code 7026174

loop_
_symmetry_equiv_pos_as_xyz
'x, y, z'
'-x+1/2, y+1/2, -z+1/2'
'-x, -y, -z'
'x-1/2, -y-1/2, z-1/2'

loop_
_atom_site_label
_atom_site_type_symbol
_atom_site_fract_x
_atom_site_fract_y
_atom_site_fract_z
_atom_site_U_iso_or_equiv
_atom_site_adp_type
_atom_site_occupancy
_atom_site_symmetry_multiplicity
_atom_site_calc_flag
C1 C 0.3455(4) 0.8800(8) 0.4933(3) 0.0461(12) Uani 1 1 d
C2 C 0.3340(4) 0.8811(6) 0.3949(2) 0.0366(9) Uani 1 1 d
C3 C 0.1258(3) 0.8080(5) 0.4382(2) 0.0261(7) Uani 1 1 d
C4 C -0.1002(3) 0.7049(5) 0.5175(2) 0.0288(8) Uani 1 1 d
C5 C -0.2578(4) 0.6180(6) 0.6020(3) 0.0391(10) Uani 1 1 d
C6 C -0.1207(4) 0.6757(7) 0.6550(2) 0.0411(10) Uani 1 1 d
N1 N 0.1914(3) 0.8182(5) 0.36935(19) 0.0398(9) Uani 1 1 d
N2 N 0.2006(3) 0.8416(4) 0.51176(17) 0.0271(6) Uani 1 1 d
N3 N -0.0338(3) 0.7460(4) 0.59226(16) 0.0272(6) Uani 1 1 d
N4 N -0.2216(3) 0.6220(6) 0.5161(2) 0.0493(11) Uani 1 1 d
O1W O 0.3309(3) 0.9722(4) 0.67016(16) 0.0315(6) Uani 1 1 d
O2 O 0.0717(3) 0.9282(4) 0.73190(17) 0.0451(7) Uani 1 1 d
O3 O 0.2501(2) 1.1057(3) 0.81099(15) 0.0328(6) Uani 1 1 d
O4 O 0.0075(2) 1.1984(3) 0.78464(16) 0.0351(6) Uani 1 1 d
O5 O 0.0747(3) 0.9686(4) 0.88223(15) 0.0404(7) Uani 1 1 d
S1 S -0.05229(9) 0.74743(14) 0.41682(5) 0.0363(2) Uani 1 1 d
S2 S 0.10137(8) 1.04947(12) 0.80381(5) 0.0260(2) Uani 1 1 d
Cu Cu 0.14880(4) 0.85362(6) 0.62790(2) 0.02354(14) Uani 1 1 d
H2W H 0.389(4) 0.895(6) 0.684(3) 0.035(12) Uiso 1 1 d
H1W H 0.314(4) 1.013(6) 0.708(3) 0.034(13) Uiso 1 1 d
H2A H 0.343(4) 0.990(7) 0.376(3) 0.053(14) Uiso 1 1 d
H5B H -0.340(5) 0.711(6) 0.601(3) 0.053(13) Uiso 1 1 d
H1 H 0.142(4) 0.813(5) 0.319(3) 0.038(11) Uiso 1 1 d
H5A H -0.288(4) 0.511(6) 0.619(2) 0.039(11) Uiso 1 1 d
H2B H 0.396(4) 0.805(6) 0.377(3) 0.040(12) Uiso 1 1 d
H4 H -0.283(5) 0.594(6) 0.470(3) 0.044(12) Uiso 1 1 d
H1B H 0.410(5) 0.792(6) 0.513(3) 0.056(14) Uiso 1 1 d
H1A H 0.378(6) 0.993(8) 0.514(3) 0.078(17) Uiso 1 1 d
H6A H -0.135(5) 0.754(6) 0.698(3) 0.050(13) Uiso 1 1 d
H6B H -0.069(5) 0.579(8) 0.685(3) 0.073(17) Uiso 1 1 d

loop_
_atom_site_aniso_label
_atom_site_aniso_U_11
_atom_site_aniso_U_22
_atom_site_aniso_U_33
_atom_site_aniso_U_23
_atom_site_aniso_U_13
_atom_site_aniso_U_12
C1 0.0229(18) 0.089(4) 0.0267(19) 0.004(2) 0.0056(15) -0.016(2)
C2 0.0290(19) 0.054(3) 0.0286(19) 0.0037(18) 0.0088(15) -0.0034(19)
C3 0.0242(16) 0.0328(19) 0.0207(16) 0.0010(14) 0.0009(13) 0.0020(14)
C4 0.0215(16) 0.039(2) 0.0250(16) -0.0046(15) 0.0015(13) -0.0024(15)
C5 0.0300(19) 0.050(3) 0.039(2) -0.0055(19) 0.0099(16) -0.0131(18)
C6 0.036(2) 0.063(3) 0.0254(18) -0.004(2) 0.0065(16) -0.022(2)
N1 0.0296(16) 0.074(3) 0.0153(14) 0.0017(15) 0.0007(12) -0.0016(16)
N2 0.0200(13) 0.0407(17) 0.0194(13) 0.0021(13) -0.0010(10) -0.0052(13)
N3 0.0232(14) 0.0410(17) 0.0163(13) 0.0015(12) 0.0001(11) -0.0085(13)
N4 0.0306(17) 0.090(3) 0.0260(16) -0.0140(18) 0.0007(13) -0.0269(19)
O1W 0.0262(13) 0.0430(17) 0.0246(13) -0.0073(13) 0.0015(11) -0.0027(13)
O2 0.0306(13) 0.068(2) 0.0376(14) -0.0283(15) 0.0095(11) -0.0196(14)
O3 0.0192(11) 0.0449(15) 0.0326(13) -0.0167(11) -0.0022(10) -0.0034(11)
O4 0.0221(12) 0.0468(16) 0.0346(13) 0.0069(12) -0.0018(10) 0.0031(11)
O5 0.0336(13) 0.0599(18) 0.0264(12) 0.0097(13) 0.0002(10) 0.0040(13)
S1 0.0240(4) 0.0650(7) 0.0182(4) 0.0002(4) -0.0032(3) -0.0071(4)
S2 0.0192(4) 0.0409(5) 0.0168(4) -0.0028(4) -0.0009(3) -0.0011(4)
Cu 0.0179(2) 0.0353(2) 0.0164(2) -0.00071(17) -0.00113(14) -0.00504(18)

loop_
_atom_type_symbol
_atom_type_description
_atom_type_scat_dispersion_real
_atom_type_scat_dispersion_imag
_atom_type_scat_source
C C 0.0033 0.0016 'International Tables Vol C Tables 4.2.6.8 and 6.1.1.4'
H H 0.0000 0.0000 'International Tables Vol C Tables 4.2.6.8 and 6.1.1.4'
N N 0.0061 0.0033 'International Tables Vol C Tables 4.2.6.8 and 6.1.1.4'
O O 0.0106 0.0060 'International Tables Vol C Tables 4.2.6.8 and 6.1.1.4'
S S 0.1246 0.1234 'International Tables Vol C Tables 4.2.6.8 and 6.1.1.4'
Cu Cu 0.3201 1.2651 'International Tables Vol C Tables 4.2.6.8 and 6.1.1.4'

loop_
_geom_angle_atom_site_label_1
_geom_angle_atom_site_label_2
_geom_angle_atom_site_label_3
_geom_angle
_geom_angle_site_symmetry_3
N2 C1 C2 105.6(3) .
N2 C1 H1B 112(3) .
C2 C1 H1B 107(3) .
N2 C1 H1A 112(3) .
C2 C1 H1A 108(3) .
H1B C1 H1A 113(4) .
N1 C2 C1 101.7(3) .
N1 C2 H2A 111(3) .
C1 C2 H2A 110(3) .
N1 C2 H2B 109(3) .
C1 C2 H2B 111(3) .
H2A C2 H2B 114(4) .
N2 C3 N1 116.9(3) .
N2 C3 S1 128.2(3) .
N1 C3 S1 114.9(2) .
N3 C4 N4 116.5(3) .
N3 C4 S1 128.4(3) .
N4 C4 S1 115.1(3) .
N4 C5 C6 101.7(3) .
N4 C5 H5B 104(2) .
C6 C5 H5B 112(2) .
N4 C5 H5A 114(2) .
C6 C5 H5A 113(2) .
H5B C5 H5A 111(3) .
N3 C6 C5 105.5(3) .
N3 C6 H6A 113(3) .
C5 C6 H6A 113(3) .
N3 C6 H6B 108(3) .
C5 C6 H6B 111(3) .
H6A C6 H6B 106(4) .
C3 N1 C2 109.3(3) .
C3 N1 H1 119(3) .
C2 N1 H1 130(3) .
C3 N2 C1 105.8(3) .
C3 N2 Cu 131.4(2) .
C1 N2 Cu 122.8(2) .
C4 N3 C6 105.4(3) .
C4 N3 Cu 132.0(2) .
C6 N3 Cu 122.3(2) .
C4 N4 C5 109.0(3) .
C4 N4 H4 127(3) .
C5 N4 H4 123(3) .
Cu O1W H2W 105(3) .
Cu O1W H1W 101(3) .
H2W O1W H1W 109(4) .
S2 O2 Cu 140.63(17) .
S2 O3 Cu 128.32(14) 2_556
C4 S1 C3 104.76(15) .
O5 S2 O2 109.61(19) .
O5 S2 O3 110.80(15) .
O2 S2 O3 108.98(14) .
O5 S2 O4 110.10(16) .
O2 S2 O4 108.14(17) .
O3 S2 O4 109.15(16) .
N3 Cu N2 92.80(11) .
N3 Cu O2 86.54(11) .
N2 Cu O2 163.47(14) .
N3 Cu O1W 176.37(13) .
N2 Cu O1W 90.35(11) .
O2 Cu O1W 89.92(11) .
N3 Cu O3 93.26(11) 2_546
N2 Cu O3 101.52(11) 2_546
O2 Cu O3 95.00(12) 2_546
O1W Cu O3 87.89(11) 2_546

loop_
_geom_bond_atom_site_label_1
_geom_bond_atom_site_label_2
_geom_bond_distance
_geom_bond_site_symmetry_2
C1 N2 1.488(4) .
C1 C2 1.539(5) .
C1 H1B 0.95(5) .
C1 H1A 0.98(6) .
C2 N1 1.449(5) .
C2 H2A 0.92(5) .
C2 H2B 0.92(4) .
C3 N2 1.297(4) .
C3 N1 1.333(4) .
C3 S1 1.752(3) .
C4 N3 1.295(4) .
C4 N4 1.328(5) .
C4 S1 1.747(4) .
C5 N4 1.447(5) .
C5 C6 1.516(5) .
C5 H5B 1.07(5) .
C5 H5A 0.94(4) .
C6 N3 1.489(4) .
C6 H6A 0.94(5) .
C6 H6B 0.98(6) .
N1 H1 0.86(4) .
N2 Cu 1.969(3) .
N3 Cu 1.946(3) .
N4 H4 0.90(4) .
O1W Cu 2.000(3) .
O1W H2W 0.83(5) .
O1W H1W 0.72(4) .
O2 S2 1.476(3) .
O2 Cu 1.983(3) .
O3 S2 1.477(2) .
O3 Cu 2.319(3) 2_556
O4 S2 1.478(3) .
O5 S2 1.446(3) .
Cu O3 2.319(3) 2_546

loop_
_geom_torsion_atom_site_label_1
_geom_torsion_atom_site_label_2
_geom_torsion_atom_site_label_3
_geom_torsion_atom_site_label_4
_geom_torsion
_geom_torsion_site_symmetry_1
_geom_torsion_site_symmetry_4
N2 C1 C2 N1 -8.4(5) . .
N4 C5 C6 N3 13.4(5) . .
N2 C3 N1 C2 -4.8(5) . .
S1 C3 N1 C2 175.9(3) . .
C1 C2 N1 C3 8.0(5) . .
N1 C3 N2 C1 -1.1(5) . .
S1 C3 N2 C1 178.1(3) . .
N1 C3 N2 Cu 176.7(3) . .
S1 C3 N2 Cu -4.1(5) . .
C2 C1 N2 C3 6.1(5) . .
C2 C1 N2 Cu -171.9(3) . .
N4 C4 N3 C6 2.1(5) . .
S1 C4 N3 C6 -179.2(3) . .
N4 C4 N3 Cu 175.9(3) . .
S1 C4 N3 Cu -5.4(6) . .
C5 C6 N3 C4 -10.0(5) . .
C5 C6 N3 Cu 175.4(3) . .
N3 C4 N4 C5 7.3(5) . .
S1 C4 N4 C5 -171.6(3) . .
C6 C5 N4 C4 -12.6(5) . .
N3 C4 S1 C3 15.0(4) . .
N4 C4 S1 C3 -166.2(3) . .
N2 C3 S1 C4 -10.3(4) . .
N1 C3 S1 C4 168.9(3) . .
Cu O2 S2 O5 -139.2(3) . .
Cu O2 S2 O3 -17.8(4) . .
Cu O2 S2 O4 100.8(3) . .
Cu O3 S2 O5 -82.8(2) 2_556 .
Cu O3 S2 O2 156.49(19) 2_556 .
Cu O3 S2 O4 38.6(2) 2_556 .
C4 N3 Cu N2 -7.9(4) . .
C6 N3 Cu N2 165.1(3) . .
C4 N3 Cu O2 155.6(4) . .
C6 N3 Cu O2 -31.5(3) . .
C4 N3 Cu O1W 142.1(18) . .
C6 N3 Cu O1W -45(2) . .
C4 N3 Cu O3 -109.6(4) . 2_546
C6 N3 Cu O3 63.3(3) . 2_546
C3 N2 Cu N3 12.7(4) . .
C1 N2 Cu N3 -169.8(4) . .
C3 N2 Cu O2 -74.6(5) . .
C1 N2 Cu O2 102.9(5) . .
C3 N2 Cu O1W -165.5(4) . .
C1 N2 Cu O1W 12.0(4) . .
C3 N2 Cu O3 106.6(3) . 2_546
C1 N2 Cu O3 -75.9(4) . 2_546
S2 O2 Cu N3 -164.8(3) . .
S2 O2 Cu N2 -76.6(5) . .
S2 O2 Cu O1W 14.4(3) . .
S2 O2 Cu O3 102.2(3) . 2_546
